data_7008015
loop_
_publ_author_name
'Tian, Xin'
'Fr\"ohlich, Roland'
'Mitzel, Norbert W.'

_publ_section_title
;
 Organoaluminium and -gallium compounds with N,N-diisopropylaminomethyl
 groups.
;
_journal_issue 2
_journal_name_full 'Dalton transactions (Cambridge, England : 2003)'
_journal_page_first 380
_journal_page_last 384
_journal_paper_doi 10.1039/b415585h
_journal_year 2005
_chemical_formula_sum 'C22 H50 Ga Li N2'
_chemical_formula_weight 419.30
_chemical_name_systematic
;
?
;
_space_group_IT_number 2
_symmetry_cell_setting triclinic
_symmetry_space_group_name_Hall '-P 1'
_symmetry_space_group_name_H-M 'P -1'
_atom_sites_solution_hydrogens geom
_atom_sites_solution_primary direct
_atom_sites_solution_secondary difmap
_audit_creation_method SHELXL-97
_cell_angle_alpha 85.81(1)
_cell_angle_beta 87.62(1)
_cell_angle_gamma 82.59(1)
_cell_formula_units_Z 2
_cell_length_a 8.162(1)
_cell_length_b 10.082(1)
_cell_length_c 15.995(1)
_cell_measurement_temperature 198(2)
_cell_volume 1301.1(2)
_computing_cell_refinement 'Collect (Nonius B.V., 1998)'
_computing_data_collection 'Collect (Nonius B.V., 1998)'
_computing_data_reduction 'Denzo-SMN (Otwinwoski & Minor, 1997)'
_computing_molecular_graphics 'SCHAKAL (Keller, 1997)'
_computing_publication_material 'SHELXL-97 (Sheldrick, 1997)'
_computing_structure_refinement 'SHELXL-97 (Sheldrick, 1997)'
_computing_structure_solution 'SHELXS-97 (Sheldrick, 1990)'
_diffrn_ambient_temperature 198(2)
_diffrn_measured_fraction_theta_full 0.975
_diffrn_measured_fraction_theta_max 0.975
_diffrn_measurement_device_type 'Nonius KappaCCD'
_diffrn_measurement_method '\w and \f scans'
_diffrn_radiation_monochromator graphite
_diffrn_radiation_source 'rotating anode Nonius FR591'
_diffrn_radiation_type MoK\a
_diffrn_radiation_wavelength 0.71073
_diffrn_reflns_av_R_equivalents 0.052
_diffrn_reflns_av_sigmaI/netI 0.0491
_diffrn_reflns_limit_h_max 10
_diffrn_reflns_limit_h_min -10
_diffrn_reflns_limit_k_max 13
_diffrn_reflns_limit_k_min -13
_diffrn_reflns_limit_l_max 21
_diffrn_reflns_limit_l_min -21
_diffrn_reflns_number 14186
_diffrn_reflns_theta_full 28.34
_diffrn_reflns_theta_max 28.34
_diffrn_reflns_theta_min 1.28
_exptl_absorpt_coefficient_mu 1.065
_exptl_absorpt_correction_T_max 0.9010
_exptl_absorpt_correction_T_min 0.6458
_exptl_absorpt_correction_type empirical
_exptl_absorpt_process_details 'SORTAV (Blessing, 1995 & 1997)'
_exptl_crystal_colour colourless
_exptl_crystal_density_diffrn 1.070
_exptl_crystal_density_method 'not measured'
_exptl_crystal_description needle
_exptl_crystal_F_000 460
_exptl_crystal_size_max 0.45
_exptl_crystal_size_mid 0.10
_exptl_crystal_size_min 0.10
_refine_diff_density_max 1.037
_refine_diff_density_min -0.458
_refine_diff_density_rms 0.073
_refine_ls_extinction_method none
_refine_ls_goodness_of_fit_ref 1.021
_refine_ls_hydrogen_treatment riding
_refine_ls_matrix_type full
_refine_ls_number_parameters 249
_refine_ls_number_reflns 6341
_refine_ls_number_restraints 0
_refine_ls_restrained_S_all 1.021
_refine_ls_R_factor_all 0.0757
_refine_ls_R_factor_gt 0.0555
_refine_ls_shift/su_max 0.001
_refine_ls_shift/su_mean 0.000
_refine_ls_structure_factor_coef Fsqd
_refine_ls_weighting_details 'calc w==1/[\s^2^(Fo^2^)+(0.0897P)^2^+1.4005P] where P==(Fo^2^+2Fc^2^)/3'
_refine_ls_weighting_scheme calc
_refine_ls_wR_factor_gt 0.1606
_refine_ls_wR_factor_ref 0.1728
_reflns_number_gt 4953
_reflns_number_total 6341
_reflns_threshold_expression >2sigma(I)
_cod_data_source_file b415585h.txt
_cod_data_source_block fro2758
_cod_original_sg_symbol_H-M P-1
_cod_database_code 7008015

loop_
_symmetry_equiv_pos_as_xyz
'x, y, z'
'-x, -y, -z'

loop_
_atom_site_label
_atom_site_type_symbol
_atom_site_fract_x
_atom_site_fract_y
_atom_site_fract_z
_atom_site_U_iso_or_equiv
_atom_site_adp_type
_atom_site_occupancy
_atom_site_symmetry_multiplicity
_atom_site_calc_flag
_atom_site_refinement_flags
_atom_site_disorder_assembly
_atom_site_disorder_group
Ga1 Ga 0.74759(4) 0.04182(3) 0.25547(2) 0.03979(15) Uani 1 1 d . . .
N1* N 0.5904(4) 0.3039(3) 0.3415(2) 0.0467(7) Uani 1 1 d . . .
C1* C 0.5612(5) 0.1716(4) 0.3123(3) 0.0517(9) Uani 1 1 d . . .
H1*A H 0.4703 0.1902 0.2724 0.062 Uiso 1 1 calc R . .
H1*B H 0.5181 0.1202 0.3617 0.062 Uiso 1 1 calc R . .
C11* C 0.6923(5) 0.2890(5) 0.4164(3) 0.0701(13) Uani 1 1 d . . .
H11* H 0.7810 0.2127 0.4074 0.084 Uiso 1 1 calc R . .
C12* C 0.6044(7) 0.2538(7) 0.4999(3) 0.0944(19) Uani 1 1 d . . .
H12*A H 0.5229 0.3295 0.5143 0.142 Uiso 1 1 calc R . .
H12*B H 0.6857 0.2346 0.5439 0.142 Uiso 1 1 calc R . .
H12*C H 0.5482 0.1746 0.4947 0.142 Uiso 1 1 calc R . .
C13* C 0.7802(6) 0.4122(7) 0.4232(4) 0.093(2) Uani 1 1 d . . .
H13*A H 0.8342 0.4349 0.3691 0.140 Uiso 1 1 calc R . .
H13*B H 0.8634 0.3931 0.4663 0.140 Uiso 1 1 calc R . .
H13*C H 0.6994 0.4879 0.4384 0.140 Uiso 1 1 calc R . .
C14* C 0.4376(5) 0.4030(4) 0.3476(3) 0.0571(10) Uani 1 1 d . . .
H14* H 0.4611 0.4712 0.3864 0.069 Uiso 1 1 calc R . .
C15* C 0.4070(6) 0.4751(5) 0.2632(4) 0.0735(13) Uani 1 1 d . . .
H15*A H 0.5032 0.5198 0.2447 0.110 Uiso 1 1 calc R . .
H15*B H 0.3091 0.5420 0.2671 0.110 Uiso 1 1 calc R . .
H15*C H 0.3887 0.4105 0.2228 0.110 Uiso 1 1 calc R . .
C16* C 0.2802(5) 0.3465(5) 0.3819(3) 0.0711(13) Uani 1 1 d . . .
H16*A H 0.2465 0.2863 0.3423 0.107 Uiso 1 1 calc R . .
H16*B H 0.1915 0.4204 0.3893 0.107 Uiso 1 1 calc R . .
H16*C H 0.3023 0.2967 0.4361 0.107 Uiso 1 1 calc R . .
N1 N 0.8369(3) 0.2790(3) 0.12923(19) 0.0416(6) Uani 1 1 d . . .
C1 C 0.9040(4) 0.1601(3) 0.1848(2) 0.0438(8) Uani 1 1 d . . .
H1A H 0.9765 0.1928 0.2247 0.053 Uiso 1 1 calc R . .
H1B H 0.9762 0.0995 0.1489 0.053 Uiso 1 1 calc R . .
C11 C 0.7529(5) 0.2398(4) 0.0565(3) 0.0538(9) Uani 1 1 d . . .
H11 H 0.6930 0.1629 0.0777 0.065 Uiso 1 1 calc R . .
C12 C 0.8666(6) 0.1895(6) -0.0160(3) 0.0752(13) Uani 1 1 d . . .
H12A H 0.9225 0.2633 -0.0419 0.113 Uiso 1 1 calc R . .
H12B H 0.8009 0.1559 -0.0579 0.113 Uiso 1 1 calc R . .
H12C H 0.9492 0.1170 0.0053 0.113 Uiso 1 1 calc R . .
C13 C 0.6214(6) 0.3509(5) 0.0263(3) 0.0751(14) Uani 1 1 d . . .
H13A H 0.5465 0.3771 0.0734 0.113 Uiso 1 1 calc R . .
H13B H 0.5586 0.3191 -0.0174 0.113 Uiso 1 1 calc R . .
H13C H 0.6741 0.4284 0.0035 0.113 Uiso 1 1 calc R . .
C14 C 0.9562(5) 0.3778(4) 0.1070(3) 0.0516(9) Uani 1 1 d . . .
H14 H 0.9175 0.4305 0.0545 0.062 Uiso 1 1 calc R . .
C15 C 0.9480(6) 0.4755(4) 0.1757(3) 0.0703(13) Uani 1 1 d . . .
H15A H 0.8343 0.5189 0.1829 0.105 Uiso 1 1 calc R . .
H15B H 1.0211 0.5438 0.1599 0.105 Uiso 1 1 calc R . .
H15C H 0.9836 0.4268 0.2284 0.105 Uiso 1 1 calc R . .
C16 C 1.1352(5) 0.3180(5) 0.0903(3) 0.0623(11) Uani 1 1 d . . .
H16A H 1.1782 0.2674 0.1410 0.093 Uiso 1 1 calc R . .
H16B H 1.2023 0.3904 0.0746 0.093 Uiso 1 1 calc R . .
H16C H 1.1399 0.2580 0.0445 0.093 Uiso 1 1 calc R . .
C21 C 0.9127(5) -0.0702(4) 0.3344(2) 0.0533(9) Uani 1 1 d . . .
C22 C 1.0512(5) 0.0114(5) 0.3561(3) 0.0626(11) Uani 1 1 d . . .
H22A H 1.1271 -0.0434 0.3946 0.094 Uiso 1 1 calc R . .
H22B H 1.0022 0.0922 0.3830 0.094 Uiso 1 1 calc R . .
H22C H 1.1120 0.0371 0.3046 0.094 Uiso 1 1 calc R . .
C23 C 0.9980(6) -0.1929(5) 0.2913(3) 0.0718(13) Uani 1 1 d . . .
H23A H 1.0549 -0.1633 0.2395 0.108 Uiso 1 1 calc R . .
H23B H 0.9150 -0.2496 0.2780 0.108 Uiso 1 1 calc R . .
H23C H 1.0784 -0.2442 0.3289 0.108 Uiso 1 1 calc R . .
C24 C 0.8250(7) -0.1202(6) 0.4153(3) 0.0776(14) Uani 1 1 d . . .
H24A H 0.9065 -0.1723 0.4521 0.116 Uiso 1 1 calc R . .
H24B H 0.7426 -0.1770 0.4014 0.116 Uiso 1 1 calc R . .
H24C H 0.7701 -0.0433 0.4441 0.116 Uiso 1 1 calc R . .
C25 C 0.6077(5) -0.0694(4) 0.1901(3) 0.0530(9) Uani 1 1 d . . .
C26 C 0.7102(6) -0.1368(5) 0.1185(3) 0.0708(13) Uani 1 1 d . . .
H26A H 0.6439 -0.1952 0.0918 0.106 Uiso 1 1 calc R . .
H26B H 0.8094 -0.1903 0.1411 0.106 Uiso 1 1 calc R . .
H26C H 0.7428 -0.0679 0.0770 0.106 Uiso 1 1 calc R . .
C27 C 0.5466(7) -0.1792(5) 0.2516(4) 0.0819(15) Uani 1 1 d . . .
H27A H 0.4845 -0.1374 0.2986 0.123 Uiso 1 1 calc R . .
H27B H 0.6417 -0.2399 0.2727 0.123 Uiso 1 1 calc R . .
H27C H 0.4748 -0.2301 0.2224 0.123 Uiso 1 1 calc R . .
C28 C 0.4498(5) 0.0156(5) 0.1547(3) 0.0583(10) Uani 1 1 d . . .
H28A H 0.4808 0.0949 0.1218 0.087 Uiso 1 1 calc R . .
H28B H 0.3745 0.0438 0.2013 0.087 Uiso 1 1 calc R . .
H28C H 0.3945 -0.0384 0.1188 0.087 Uiso 1 1 calc R . .
Li1 Li 0.7034(9) 0.3109(7) 0.2326(5) 0.0619(18) Uani 1 1 d . . .

loop_
_atom_site_aniso_label
_atom_site_aniso_U_11
_atom_site_aniso_U_22
_atom_site_aniso_U_33
_atom_site_aniso_U_23
_atom_site_aniso_U_13
_atom_site_aniso_U_12
Ga1 0.0447(2) 0.0298(2) 0.0442(2) -0.00382(14) 0.00751(15) -0.00446(14)
N1* 0.0407(15) 0.0447(16) 0.0551(18) -0.0184(14) 0.0065(13) -0.0016(12)
C1* 0.052(2) 0.0407(19) 0.063(2) -0.0113(17) 0.0128(17) -0.0072(15)
C11* 0.057(2) 0.088(3) 0.063(3) -0.031(2) -0.006(2) 0.018(2)
C12* 0.091(4) 0.123(5) 0.060(3) -0.019(3) -0.002(3) 0.025(4)
C13* 0.060(3) 0.123(5) 0.106(4) -0.065(4) -0.010(3) -0.008(3)
C14* 0.047(2) 0.053(2) 0.073(3) -0.027(2) 0.0016(18) 0.0012(16)
C15* 0.060(3) 0.048(2) 0.110(4) -0.001(2) -0.001(3) 0.0009(19)
C16* 0.045(2) 0.083(3) 0.083(3) -0.015(3) 0.017(2) 0.001(2)
N1 0.0375(14) 0.0357(14) 0.0504(16) 0.0045(12) 0.0017(12) -0.0049(11)
C1 0.0393(16) 0.0377(17) 0.053(2) 0.0004(15) 0.0049(14) -0.0033(13)
C11 0.047(2) 0.057(2) 0.057(2) 0.0056(18) -0.0033(17) -0.0083(17)
C12 0.076(3) 0.093(4) 0.058(3) -0.015(3) 0.001(2) -0.015(3)
C13 0.058(3) 0.078(3) 0.088(3) 0.018(3) -0.019(2) -0.008(2)
C14 0.0461(19) 0.0417(19) 0.067(2) 0.0083(17) -0.0001(17) -0.0115(15)
C15 0.067(3) 0.045(2) 0.102(4) -0.011(2) 0.009(2) -0.0168(19)
C16 0.044(2) 0.070(3) 0.072(3) 0.008(2) 0.0067(18) -0.0131(18)
C21 0.064(2) 0.045(2) 0.048(2) 0.0040(16) 0.0046(17) -0.0002(17)
C22 0.049(2) 0.063(3) 0.075(3) -0.018(2) -0.0166(19) 0.0089(18)
C23 0.080(3) 0.050(2) 0.080(3) -0.003(2) -0.007(2) 0.017(2)
C24 0.092(4) 0.077(3) 0.059(3) 0.019(2) 0.005(2) -0.006(3)
C25 0.056(2) 0.0421(19) 0.063(2) -0.0128(17) 0.0064(18) -0.0134(16)
C26 0.078(3) 0.061(3) 0.077(3) -0.033(2) 0.003(2) -0.009(2)
C27 0.089(3) 0.053(3) 0.108(4) -0.003(3) 0.008(3) -0.035(2)
C28 0.0425(19) 0.063(3) 0.074(3) -0.012(2) -0.0053(18) -0.0188(17)
Li1 0.070(4) 0.048(4) 0.065(4) -0.010(3) 0.027(3) -0.006(3)

loop_
_atom_type_symbol
_atom_type_description
_atom_type_scat_dispersion_real
_atom_type_scat_dispersion_imag
_atom_type_scat_source
C C 0.0033 0.0016 'International Tables Vol C Tables 4.2.6.8 and 6.1.1.4'
H H 0.0000 0.0000 'International Tables Vol C Tables 4.2.6.8 and 6.1.1.4'
N N 0.0061 0.0033 'International Tables Vol C Tables 4.2.6.8 and 6.1.1.4'
Ga Ga 0.2307 1.6083 'International Tables Vol C Tables 4.2.6.8 and 6.1.1.4'
Li Li -0.0003 0.0001 'International Tables Vol C Tables 4.2.6.8 and 6.1.1.4'

loop_
_geom_angle_atom_site_label_1
_geom_angle_atom_site_label_2
_geom_angle_atom_site_label_3
_geom_angle
_geom_angle_site_symmetry_1
_geom_angle_site_symmetry_3
_geom_angle_publ_flag
C21 Ga1 C25 114.48(17) . . ?
C21 Ga1 C1* 116.34(16) . . ?
C25 Ga1 C1* 100.72(16) . . ?
C21 Ga1 C1 101.05(15) . . ?
C25 Ga1 C1 117.11(16) . . ?
C1* Ga1 C1 107.68(14) . . ?
C21 Ga1 Li1 125.9(2) . . ?
C25 Ga1 Li1 119.6(2) . . ?
C1* Ga1 Li1 53.86(17) . . ?
C1 Ga1 Li1 53.97(17) . . ?
C11* N1* C1* 112.2(3) . . ?
C11* N1* C14* 114.3(3) . . ?
C1* N1* C14* 114.2(3) . . ?
C11* N1* Li1 117.7(4) . . ?
C1* N1* Li1 80.0(3) . . ?
C14* N1* Li1 113.9(3) . . ?
N1* C1* Ga1 122.8(2) . . ?
N1* C11* C13* 111.0(5) . . ?
N1* C11* C12* 116.2(4) . . ?
C13* C11* C12* 110.2(4) . . ?
N1* C14* C15* 109.0(3) . . ?
N1* C14* C16* 116.2(4) . . ?
C15* C14* C16* 109.9(4) . . ?
C11 N1 C14 113.9(3) . . ?
C11 N1 C1 112.1(3) . . ?
C14 N1 C1 114.6(3) . . ?
C11 N1 Li1 117.7(3) . . ?
C14 N1 Li1 114.8(3) . . ?
C1 N1 Li1 79.2(3) . . ?
N1 C1 Ga1 121.7(2) . . ?
N1 C11 C13 110.8(4) . . ?
N1 C11 C12 115.6(3) . . ?
C13 C11 C12 111.4(4) . . ?
N1 C14 C15 109.0(3) . . ?
N1 C14 C16 115.8(3) . . ?
C15 C14 C16 110.0(4) . . ?
C23 C21 C24 108.1(4) . . ?
C23 C21 C22 106.5(4) . . ?
C24 C21 C22 109.9(4) . . ?
C23 C21 Ga1 110.2(3) . . ?
C24 C21 Ga1 111.1(3) . . ?
C22 C21 Ga1 111.0(3) . . ?
C26 C25 C27 108.8(4) . . ?
C26 C25 C28 109.8(4) . . ?
C27 C25 C28 106.1(4) . . ?
C26 C25 Ga1 111.2(3) . . ?
C27 C25 Ga1 108.3(3) . . ?
C28 C25 Ga1 112.5(3) . . ?
N1* Li1 N1 167.9(4) . . ?
N1* Li1 Ga1 84.7(3) . . ?
N1 Li1 Ga1 83.7(2) . . ?

loop_
_geom_bond_atom_site_label_1
_geom_bond_atom_site_label_2
_geom_bond_distance
_geom_bond_site_symmetry_2
_geom_bond_publ_flag
Ga1 C21 2.056(4) . ?
Ga1 C25 2.062(4) . ?
Ga1 C1* 2.098(3) . ?
Ga1 C1 2.099(3) . ?
Ga1 Li1 2.691(7) . ?
N1* C11* 1.475(5) . ?
N1* C1* 1.495(5) . ?
N1* C14* 1.499(4) . ?
N1* Li1 1.937(7) . ?
C11* C13* 1.525(8) . ?
C11* C12* 1.530(7) . ?
C14* C15* 1.500(7) . ?
C14* C16* 1.536(6) . ?
N1 C11 1.477(5) . ?
N1 C14 1.495(4) . ?
N1 C1 1.497(4) . ?
N1 Li1 1.965(7) . ?
C11 C13 1.515(6) . ?
C11 C12 1.529(6) . ?
C14 C15 1.523(6) . ?
C14 C16 1.528(5) . ?
C21 C23 1.534(6) . ?
C21 C24 1.536(6) . ?
C21 C22 1.546(6) . ?
C25 C26 1.537(6) . ?
C25 C27 1.544(6) . ?
C25 C28 1.556(6) . ?

loop_
_geom_torsion_atom_site_label_1
_geom_torsion_atom_site_label_2
_geom_torsion_atom_site_label_3
_geom_torsion_atom_site_label_4
_geom_torsion
_geom_torsion_site_symmetry_1
_geom_torsion_site_symmetry_2
_geom_torsion_site_symmetry_3
_geom_torsion_site_symmetry_4
_geom_torsion_publ_flag
C11* N1* C1* Ga1 -71.2(4) . . . . ?
C14* N1* C1* Ga1 156.6(3) . . . . ?
Li1 N1* C1* Ga1 44.8(4) . . . . ?
C21 Ga1 C1* N1* 78.5(4) . . . . ?
C25 Ga1 C1* N1* -157.2(3) . . . . ?
C1 Ga1 C1* N1* -34.0(4) . . . . ?
Li1 Ga1 C1* N1* -38.2(3) . . . . ?
C1* N1* C11* C13* 155.9(3) . . . . ?
C14* N1* C11* C13* -72.0(5) . . . . ?
Li1 N1* C11* C13* 65.7(4) . . . . ?
C1* N1* C11* C12* -77.2(5) . . . . ?
C14* N1* C11* C12* 54.9(6) . . . . ?
Li1 N1* C11* C12* -167.3(4) . . . . ?
C11* N1* C14* C15* 143.7(4) . . . . ?
C1* N1* C14* C15* -85.2(4) . . . . ?
Li1 N1* C14* C15* 4.3(5) . . . . ?
C11* N1* C14* C16* -91.6(5) . . . . ?
C1* N1* C14* C16* 39.6(5) . . . . ?
Li1 N1* C14* C16* 129.1(4) . . . . ?
C11 N1 C1 Ga1 -68.1(3) . . . . ?
C14 N1 C1 Ga1 160.0(3) . . . . ?
Li1 N1 C1 Ga1 47.5(3) . . . . ?
C21 Ga1 C1 N1 -167.6(3) . . . . ?
C25 Ga1 C1 N1 67.4(3) . . . . ?
C1* Ga1 C1 N1 -45.1(3) . . . . ?
Li1 Ga1 C1 N1 -40.9(3) . . . . ?
C14 N1 C11 C13 -74.9(4) . . . . ?
C1 N1 C11 C13 152.8(3) . . . . ?
Li1 N1 C11 C13 63.7(4) . . . . ?
C14 N1 C11 C12 53.0(5) . . . . ?
C1 N1 C11 C12 -79.3(4) . . . . ?
Li1 N1 C11 C12 -168.4(4) . . . . ?
C11 N1 C14 C15 143.0(3) . . . . ?
C1 N1 C14 C15 -86.0(4) . . . . ?
Li1 N1 C14 C15 3.1(5) . . . . ?
C11 N1 C14 C16 -92.4(4) . . . . ?
C1 N1 C14 C16 38.6(5) . . . . ?
Li1 N1 C14 C16 127.7(4) . . . . ?
C25 Ga1 C21 C23 42.3(4) . . . . ?
C1* Ga1 C21 C23 159.2(3) . . . . ?
C1 Ga1 C21 C23 -84.5(3) . . . . ?
Li1 Ga1 C21 C23 -137.8(3) . . . . ?
C25 Ga1 C21 C24 -77.5(4) . . . . ?
C1* Ga1 C21 C24 39.5(4) . . . . ?
C1 Ga1 C21 C24 155.7(3) . . . . ?
Li1 Ga1 C21 C24 102.5(4) . . . . ?
C25 Ga1 C21 C22 159.9(3) . . . . ?
C1* Ga1 C21 C22 -83.1(3) . . . . ?
C1 Ga1 C21 C22 33.1(3) . . . . ?
Li1 Ga1 C21 C22 -20.1(4) . . . . ?
C21 Ga1 C25 C26 -75.0(3) . . . . ?
C1* Ga1 C25 C26 159.4(3) . . . . ?
C1 Ga1 C25 C26 43.0(4) . . . . ?
Li1 Ga1 C25 C26 105.0(3) . . . . ?
C21 Ga1 C25 C27 44.5(3) . . . . ?
C1* Ga1 C25 C27 -81.2(3) . . . . ?
C1 Ga1 C25 C27 162.5(3) . . . . ?
Li1 Ga1 C25 C27 -135.5(3) . . . . ?
C21 Ga1 C25 C28 161.4(3) . . . . ?
C1* Ga1 C25 C28 35.8(3) . . . . ?
C1 Ga1 C25 C28 -80.6(3) . . . . ?
Li1 Ga1 C25 C28 -18.6(4) . . . . ?
C11* N1* Li1 N1 66(2) . . . . ?
C1* N1* Li1 N1 -44(2) . . . . ?
C14* N1* Li1 N1 -156(2) . . . . ?
C11* N1* Li1 Ga1 82.3(4) . . . . ?
C1* N1* Li1 Ga1 -27.6(2) . . . . ?
C14* N1* Li1 Ga1 -139.8(3) . . . . ?
C11 N1 Li1 N1* 97(2) . . . . ?
C14 N1 Li1 N1* -125(2) . . . . ?
C1 N1 Li1 N1* -13(2) . . . . ?
C11 N1 Li1 Ga1 79.9(3) . . . . ?
C14 N1 Li1 Ga1 -141.8(2) . . . . ?
C1 N1 Li1 Ga1 -29.5(2) . . . . ?
C21 Ga1 Li1 N1* -74.8(3) . . . . ?
C25 Ga1 Li1 N1* 105.1(3) . . . . ?
C1* Ga1 Li1 N1* 23.8(2) . . . . ?
C1 Ga1 Li1 N1* -151.3(4) . . . . ?
C21 Ga1 Li1 N1 101.7(3) . . . . ?
C25 Ga1 Li1 N1 -78.3(3) . . . . ?
C1* Ga1 Li1 N1 -159.7(4) . . . . ?
C1 Ga1 Li1 N1 25.26(19) . . . . ?
